data_4130928
loop_
_publ_author_name
'Zhao, Xiang'
'Bu, Xianhui'
'Nguyen, Edward T.'
'Zhai, Quan-Guo'
'Mao, Chengyu'
'Feng, Pingyun'

_publ_section_title
;
 Multivariable Modular Design of Pore Space Partition.
;
_journal_issue 46
_journal_name_full 'Journal of the American Chemical Society'
_journal_page_first 15102
_journal_page_last 15105
_journal_paper_doi 10.1021/jacs.6b07901
_journal_volume 138
_journal_year 2016
_chemical_formula_sum 'C21 H9 Cu Mg3 N3 O16'
_chemical_formula_weight 695.78
_space_group_crystal_system hexagonal
_space_group_IT_number 190
_space_group_name_Hall 'P -6c -2c'
_space_group_name_H-M_alt 'P -6 2 c'
_atom_sites_solution_hydrogens geom
_audit_creation_method SHELXL-2014/6
_cell_angle_alpha 90
_cell_angle_beta 90
_cell_angle_gamma 120
_cell_formula_units_Z 2
_cell_length_a 13.1696(12)
_cell_length_b 13.1696(12)
_cell_length_c 14.7973(17)
_cell_measurement_reflns_used 1615
_cell_measurement_temperature 174(2)
_cell_measurement_theta_max 22.60
_cell_measurement_theta_min 2.25
_cell_volume 2222.6(4)
_computing_structure_refinement 'SHELXL-2014/6 (Sheldrick, 2014)'
_diffrn_ambient_temperature 174(2)
_diffrn_measured_fraction_theta_full 1.000
_diffrn_measured_fraction_theta_max 1.000
_diffrn_measurement_device_type 'Bruker SMART Apex diffractometer'
_diffrn_radiation_type MoK\a
_diffrn_radiation_wavelength 0.71073
_diffrn_reflns_av_R_equivalents 0.0523
_diffrn_reflns_av_unetI/netI 0.0492
_diffrn_reflns_Laue_measured_fraction_full 1.000
_diffrn_reflns_Laue_measured_fraction_max 1.000
_diffrn_reflns_limit_h_max 16
_diffrn_reflns_limit_h_min -15
_diffrn_reflns_limit_k_max 14
_diffrn_reflns_limit_k_min -15
_diffrn_reflns_limit_l_max 14
_diffrn_reflns_limit_l_min -18
_diffrn_reflns_number 7935
_diffrn_reflns_point_group_measured_fraction_full 0.965
_diffrn_reflns_point_group_measured_fraction_max 0.952
_diffrn_reflns_theta_full 25.242
_diffrn_reflns_theta_max 27.107
_diffrn_reflns_theta_min 1.786
_exptl_absorpt_coefficient_mu 0.585
_exptl_absorpt_correction_T_max 0.7455
_exptl_absorpt_correction_T_min 0.6376
_exptl_absorpt_correction_type multi-scan
_exptl_absorpt_process_details SADABS-2014/5
_exptl_crystal_colour colorless
_exptl_crystal_density_diffrn 1.040
_exptl_crystal_description block
_exptl_crystal_F_000 698
_exptl_crystal_size_max 0.095
_exptl_crystal_size_mid 0.090
_exptl_crystal_size_min 0.085
_refine_diff_density_max 1.252
_refine_diff_density_min -0.369
_refine_diff_density_rms 0.091
_refine_ls_abs_structure_details
;
 Flack x determined using 531 quotients [(I+)-(I-)]/[(I+)+(I-)]
 (Parsons, Flack and Wagner, Acta Cryst. B69 (2013) 249-259).
;
_refine_ls_abs_structure_Flack 0.004(14)
_refine_ls_extinction_method none
_refine_ls_goodness_of_fit_ref 1.084
_refine_ls_hydrogen_treatment constr
_refine_ls_matrix_type full
_refine_ls_number_parameters 72
_refine_ls_number_reflns 1631
_refine_ls_number_restraints 6
_refine_ls_restrained_S_all 1.104
_refine_ls_R_factor_all 0.0592
_refine_ls_R_factor_gt 0.0518
_refine_ls_shift/su_max 0.000
_refine_ls_shift/su_mean 0.000
_refine_ls_structure_factor_coef Fsqd
_refine_ls_weighting_details 'w=1/[\s^2^(Fo^2^)+(0.0963P)^2^+1.3967P] where P=(Fo^2^+2Fc^2^)/3'
_refine_ls_weighting_scheme calc
_refine_ls_wR_factor_gt 0.1504
_refine_ls_wR_factor_ref 0.1577
_reflns_Friedel_coverage 0.685
_reflns_Friedel_fraction_full 0.919
_reflns_Friedel_fraction_max 0.889
_reflns_number_gt 1423
_reflns_number_total 1631
_reflns_threshold_expression 'I > 2\s(I)'
_cod_data_source_file ja6b07901_si_002.cif
_cod_data_source_block CPM-560
_cod_original_cell_volume 2222.6(5)
_cod_database_code 4130928
_shelx_space_group_comment
;
The symmetry employed for this shelxl refinement is uniquely defined
by the following loop, which should always be used as a source of
symmetry information in preference to the above space-group names.
They are only intended as comments.
;
_shelxl_version_number 2014/6

loop_
_space_group_symop_operation_xyz
'x, y, z'
'-y, x-y, z'
'-x+y, -x, z'
'x, y, -z+1/2'
'-y, x-y, -z+1/2'
'-x+y, -x, -z+1/2'
'y, x, -z'
'x-y, -y, -z'
'-x, -x+y, -z'
'y, x, z+1/2'
'x-y, -y, z+1/2'
'-x, -x+y, z+1/2'

loop_
_atom_site_label
_atom_site_type_symbol
_atom_site_fract_x
_atom_site_fract_y
_atom_site_fract_z
_atom_site_U_iso_or_equiv
_atom_site_adp_type
_atom_site_occupancy
_atom_site_site_symmetry_order
_atom_site_calc_flag
_atom_site_refinement_flags_posn
_atom_site_refinement_flags_adp
_atom_site_refinement_flags_occupancy
Cu1 Cu 1.0000 1.0000 0.5000 0.0259(4) Uani 1 6 d S T P
Mg2 Mg 0.8340(2) 0.36465(19) 0.7500 0.0160(5) Uani 1 2 d S T P
O1 O 0.6667 0.3333 0.7500 0.036(2) Uani 1 6 d S T P
O4 O 0.8822(4) 0.4901(3) 0.6478(2) 0.0296(9) Uani 1 1 d . U .
O2 O 0.8028(3) 0.2377(3) 0.6527(3) 0.0339(10) Uani 1 1 d . . .
O3 O 1.0036(5) 0.4005(6) 0.7500 0.0369(15) Uani 1 2 d S T P
C3 C 0.9276(4) 0.7591(4) 0.5543(3) 0.0203(10) Uani 1 1 d . . .
H3A H 0.8750 0.7681 0.5905 0.024 Uiso 1 1 calc R U .
C2 C 0.9278(4) 0.6542(4) 0.5587(3) 0.0176(10) Uani 1 1 d . . .
C1 C 0.8485(4) 0.5601(5) 0.6260(3) 0.0194(10) Uani 1 1 d . . .
N1 N 1.0000 0.8490(5) 0.5000 0.0230(14) Uani 1 2 d S T P
C4 C 1.0000 0.6368(5) 0.5000 0.0189(14) Uani 1 2 d S T P
H4A H 1.0000 0.5662 0.5000 0.023 Uiso 1 2 calc R U P

loop_
_atom_site_aniso_label
_atom_site_aniso_U_11
_atom_site_aniso_U_22
_atom_site_aniso_U_33
_atom_site_aniso_U_23
_atom_site_aniso_U_13
_atom_site_aniso_U_12
Cu1 0.0145(5) 0.0145(5) 0.0486(10) 0.000 0.000 0.0073(3)
Mg2 0.0157(12) 0.0129(11) 0.0169(9) 0.000 0.000 0.0053(9)
O1 0.013(3) 0.013(3) 0.083(7) 0.000 0.000 0.0065(14)
O4 0.0303(13) 0.0299(13) 0.0304(13) 0.0063(10) 0.0048(10) 0.0165(10)
O2 0.024(2) 0.028(2) 0.043(2) -0.0204(17) 0.0002(16) 0.0078(18)
O3 0.022(3) 0.049(4) 0.049(3) 0.000 0.000 0.025(3)
C3 0.018(3) 0.013(3) 0.031(2) 0.0004(18) 0.006(2) 0.008(2)
C2 0.020(3) 0.013(2) 0.020(2) 0.0024(16) 0.0063(17) 0.008(2)
C1 0.018(2) 0.016(2) 0.018(2) 0.0016(18) 0.0045(17) 0.003(2)
N1 0.018(3) 0.019(3) 0.031(3) 0.0039(12) 0.008(2) 0.0091(16)
C4 0.028(4) 0.012(2) 0.022(3) 0.0035(12) 0.007(2) 0.014(2)

loop_
_atom_type_symbol
_atom_type_description
_atom_type_scat_dispersion_real
_atom_type_scat_dispersion_imag
_atom_type_scat_source
C C 0.0033 0.0016 'International Tables Vol C Tables 4.2.6.8 and 6.1.1.4'
H H 0.0000 0.0000 'International Tables Vol C Tables 4.2.6.8 and 6.1.1.4'
N N 0.0061 0.0033 'International Tables Vol C Tables 4.2.6.8 and 6.1.1.4'
O O 0.0106 0.0060 'International Tables Vol C Tables 4.2.6.8 and 6.1.1.4'
Mg Mg 0.0486 0.0363 'International Tables Vol C Tables 4.2.6.8 and 6.1.1.4'
Cu Cu 0.3201 1.2651 'International Tables Vol C Tables 4.2.6.8 and 6.1.1.4'

loop_
_geom_angle_atom_site_label_1
_geom_angle_atom_site_label_2
_geom_angle_atom_site_label_3
_geom_angle
_geom_angle_site_symmetry_1
_geom_angle_site_symmetry_3
N1 Cu1 N1 120.000(1) 2_765 3_675
N1 Cu1 N1 120.000(2) 2_765 .
N1 Cu1 N1 120.000(4) 3_675 .
O1 Mg2 O3 178.6(2) . .
O1 Mg2 O2 94.50(14) . .
O3 Mg2 O2 86.53(18) . .
O1 Mg2 O2 94.50(14) . 4_556
O3 Mg2 O2 86.53(18) . 4_556
O2 Mg2 O2 87.3(3) . 4_556
O1 Mg2 O4 91.77(15) . .
O3 Mg2 O4 87.24(19) . .
O2 Mg2 O4 89.68(16) . .
O2 Mg2 O4 173.2(2) 4_556 .
O1 Mg2 O4 91.77(15) . 4_556
O3 Mg2 O4 87.24(19) . 4_556
O2 Mg2 O4 173.2(2) . 4_556
O2 Mg2 O4 89.68(16) 4_556 4_556
O4 Mg2 O4 92.7(2) . 4_556
O1 Mg2 Mg2 30.0 . 2_655
O3 Mg2 Mg2 148.6(2) . 2_655
O2 Mg2 Mg2 115.32(13) . 2_655
O2 Mg2 Mg2 115.32(13) 4_556 2_655
O4 Mg2 Mg2 71.45(15) . 2_655
O4 Mg2 Mg2 71.45(15) 4_556 2_655
O1 Mg2 Mg2 30.0 . 3_665
O3 Mg2 Mg2 151.4(2) . 3_665
O2 Mg2 Mg2 73.04(14) . 3_665
O2 Mg2 Mg2 73.04(14) 4_556 3_665
O4 Mg2 Mg2 111.81(14) . 3_665
O4 Mg2 Mg2 111.81(14) 4_556 3_665
Mg2 Mg2 Mg2 60.0 2_655 3_665
Mg2 O1 Mg2 120.000(1) 3_665 2_655
Mg2 O1 Mg2 120.0 3_665 .
Mg2 O1 Mg2 120.000(1) 2_655 .
C1 O4 Mg2 133.6(4) . .
C1 O2 Mg2 132.0(4) 3_665 .
N1 C3 C2 123.4(5) . .
C3 C2 C4 118.5(4) . .
C3 C2 C1 120.0(4) . .
C4 C2 C1 121.5(5) . .
O2 C1 O4 129.3(5) 2_655 .
O2 C1 C2 116.1(5) 2_655 .
O4 C1 C2 114.6(4) . .
C3 N1 C3 116.8(7) 9_766 .
C3 N1 Cu1 121.6(3) 9_766 .
C3 N1 Cu1 121.6(3) . .
C2 C4 C2 119.1(6) 9_766 .

loop_
_geom_bond_atom_site_label_1
_geom_bond_atom_site_label_2
_geom_bond_distance
_geom_bond_site_symmetry_2
Cu1 N1 1.988(7) 2_765
Cu1 N1 1.988(7) 3_675
Cu1 N1 1.988(7) .
Mg2 O1 2.029(2) .
Mg2 O3 2.039(6) .
Mg2 O2 2.086(4) .
Mg2 O2 2.086(4) 4_556
Mg2 O4 2.091(4) .
Mg2 O4 2.091(4) 4_556
Mg2 Mg2 3.514(4) 2_655
Mg2 Mg2 3.514(4) 3_665
O1 Mg2 2.029(2) 3_665
O1 Mg2 2.029(2) 2_655
O4 C1 1.249(7) .
O2 C1 1.235(6) 3_665
C3 N1 1.352(6) .
C3 C2 1.384(7) .
C2 C4 1.389(6) .
C2 C1 1.525(6) .
C1 O2 1.235(6) 2_655
N1 C3 1.352(6) 9_766
C4 C2 1.389(6) 9_766
